data_4319502
loop_
_publ_author_name
'H. Nakano'
'T. Ozeki'
'A. Yagasaki'

_publ_section_title
;
 Synthesis and Structural Characterization of a New Series of
 Vanadoselenites, [SexV4-xO12-x](4-x)- (x = 1, 2)
;
_journal_name_full 'Inorganic Chemistry'
_journal_page_first 1816
_journal_page_last 1819
_journal_paper_doi 10.1021/ic0010508
_journal_volume 40
_journal_year 2001
_chemical_formula_sum 'C36 H30 N O5 P2 Se V'
_chemical_formula_weight 748.45
_chemical_name_systematic
;
 ?
;
_space_group_IT_number 14
_symmetry_cell_setting monoclinic
_symmetry_space_group_name_Hall '-P 2yn'
_symmetry_space_group_name_H-M 'P 1 21/n 1'
_atom_sites_solution_hydrogens geom
_atom_sites_solution_primary direct
_atom_sites_solution_secondary difmap
_audit_creation_method SHELXL-97
_cell_angle_alpha 90.00
_cell_angle_beta 106.3070(10)
_cell_angle_gamma 90.00
_cell_formula_units_Z 4
_cell_length_a 12.2931(3)
_cell_length_b 13.5101(3)
_cell_length_c 20.9793(5)
_cell_measurement_reflns_used 8192
_cell_measurement_temperature 293(2)
_cell_volume 3344.09(14)
_computing_cell_refinement 'Siemens SMART'
_computing_data_collection 'Siemens SMART'
_computing_data_reduction 'Siemens SAINT'
_computing_molecular_graphics ORTEP-III
_computing_publication_material SHELXL-97
_computing_structure_refinement 'SHELXL-97 (Sheldrick, 1997)'
_computing_structure_solution 'SHELXS-97 (Sheldrick, 1990)'
_diffrn_ambient_temperature 293(2)
_diffrn_measured_fraction_theta_full 0.997
_diffrn_measured_fraction_theta_max 0.997
_diffrn_measurement_method '\w scans'
_diffrn_radiation_monochromator graphite
_diffrn_radiation_source 'rotating anode'
_diffrn_radiation_type MoK\a
_diffrn_radiation_wavelength 0.71073
_diffrn_reflns_av_R_equivalents 0.0630
_diffrn_reflns_av_sigmaI/netI 0.0452
_diffrn_reflns_limit_h_max 13
_diffrn_reflns_limit_h_min -13
_diffrn_reflns_limit_k_max 15
_diffrn_reflns_limit_k_min -14
_diffrn_reflns_limit_l_max 23
_diffrn_reflns_limit_l_min -23
_diffrn_reflns_number 23375
_diffrn_reflns_theta_full 23.28
_diffrn_reflns_theta_max 23.28
_diffrn_reflns_theta_min 1.74
_exptl_absorpt_coefficient_mu 1.524
_exptl_absorpt_correction_T_max 1.0000
_exptl_absorpt_correction_T_min 0.757659
_exptl_absorpt_correction_type sadabs
_exptl_crystal_colour colorless
_exptl_crystal_density_diffrn 1.487
_exptl_crystal_density_method 'not measured'
_exptl_crystal_F_000 1520
_exptl_crystal_size_max 0.18
_exptl_crystal_size_mid 0.05
_exptl_crystal_size_min 0.04
_refine_diff_density_max 0.338
_refine_diff_density_min -0.368
_refine_diff_density_rms 0.056
_refine_ls_extinction_method none
_refine_ls_goodness_of_fit_ref 0.994
_refine_ls_hydrogen_treatment riding
_refine_ls_matrix_type full
_refine_ls_number_parameters 415
_refine_ls_number_reflns 4794
_refine_ls_number_restraints 0
_refine_ls_restrained_S_all 0.994
_refine_ls_R_factor_all 0.0659
_refine_ls_R_factor_gt 0.0367
_refine_ls_shift/su_max 0.006
_refine_ls_shift/su_mean 0.000
_refine_ls_structure_factor_coef Fsqd
_refine_ls_weighting_details 'calc w=1/[\s^2^(Fo^2^)+(0.0487P)^2^+0.4918P] where P=(Fo^2^+2Fc^2^)/3'
_refine_ls_weighting_scheme calc
_refine_ls_wR_factor_gt 0.0799
_refine_ls_wR_factor_ref 0.0903
_reflns_number_gt 3414
_reflns_number_total 4794
_reflns_threshold_expression >2sigma(I)
_cod_data_source_file ic0010508_2.cif
_cod_data_source_block sev
_cod_depositor_comments
;
The following automatic conversions were performed:

'_symmetry_cell_setting' value 'Monoclinic' changed to 'monoclinic'
according to the built-in table from CIF Core dictionary named
'cif_core.dic' version 2.4.1 from 2010-06-29.

Automatic conversion script
Id: cif_fix_values 1646 2011-03-28 12:23:43Z adriana 
;
_cod_database_code 4319502

loop_
_symmetry_equiv_pos_as_xyz
'x, y, z'
'-x+1/2, y+1/2, -z+1/2'
'-x, -y, -z'
'x-1/2, -y-1/2, z-1/2'

loop_
_atom_site_label
_atom_site_type_symbol
_atom_site_fract_x
_atom_site_fract_y
_atom_site_fract_z
_atom_site_U_iso_or_equiv
_atom_site_adp_type
_atom_site_occupancy
_atom_site_symmetry_multiplicity
_atom_site_calc_flag
_atom_site_refinement_flags
_atom_site_disorder_assembly
_atom_site_disorder_group
Se Se 0.12623(3) -0.13172(3) 0.07445(2) 0.05243(15) Uani 1 1 d . . .
V V -0.02715(6) 0.05909(5) 0.08269(3) 0.0477(2) Uani 1 1 d . . .
O1 O 0.0929(3) -0.2473(2) 0.06978(17) 0.0824(10) Uani 1 1 d . . .
O2 O -0.0838(3) 0.0774(2) 0.14227(15) 0.0695(9) Uani 1 1 d . . .
O3 O 0.0908(3) 0.1168(2) 0.09890(16) 0.0753(9) Uani 1 1 d . . .
O4 O 0.0006(2) -0.07430(18) 0.07594(14) 0.0521(7) Uani 1 1 d . . .
O5 O -0.1330(3) 0.0990(2) 0.00377(15) 0.0700(9) Uani 1 1 d . . .
N N 0.2966(2) -0.1250(2) 0.69546(13) 0.0331(7) Uani 1 1 d . . .
P1 P 0.19790(7) -0.09154(7) 0.63247(4) 0.0293(2) Uani 1 1 d . . .
P2 P 0.42418(7) -0.09107(7) 0.72902(4) 0.0297(2) Uani 1 1 d . . .
C1 C 0.2054(3) 0.0371(3) 0.60982(17) 0.0317(8) Uani 1 1 d . . .
C2 C 0.2305(3) 0.0650(3) 0.55206(19) 0.0427(10) Uani 1 1 d . . .
H2 H 0.2395 0.0171 0.5221 0.051 Uiso 1 1 calc R . .
C3 C 0.2424(3) 0.1651(3) 0.5389(2) 0.0544(11) Uani 1 1 d . . .
H3 H 0.2592 0.1840 0.5001 0.065 Uiso 1 1 calc R . .
C4 C 0.2294(3) 0.2356(3) 0.5831(2) 0.0574(12) Uani 1 1 d . . .
H4 H 0.2369 0.3022 0.5740 0.069 Uiso 1 1 calc R . .
C5 C 0.2051(3) 0.2084(3) 0.6411(2) 0.0538(11) Uani 1 1 d . . .
H5 H 0.1971 0.2567 0.6711 0.065 Uiso 1 1 calc R . .
C6 C 0.1927(3) 0.1092(3) 0.65478(19) 0.0429(9) Uani 1 1 d . . .
H6 H 0.1761 0.0909 0.6937 0.052 Uiso 1 1 calc R . .
C7 C 0.0630(3) -0.1073(2) 0.64956(16) 0.0310(8) Uani 1 1 d . . .
C8 C -0.0275(3) -0.0464(3) 0.62036(19) 0.0458(10) Uani 1 1 d . . .
H8 H -0.0173 0.0067 0.5945 0.055 Uiso 1 1 calc R . .
C9 C -0.1331(3) -0.0638(3) 0.6293(2) 0.0507(11) Uani 1 1 d . . .
H9 H -0.1934 -0.0223 0.6093 0.061 Uiso 1 1 calc R . .
C10 C -0.1491(3) -0.1403(4) 0.6667(2) 0.0608(12) Uani 1 1 d . . .
H10 H -0.2203 -0.1520 0.6723 0.073 Uiso 1 1 calc R . .
C11 C -0.0604(4) -0.2003(4) 0.6961(3) 0.109(2) Uani 1 1 d . . .
H11 H -0.0711 -0.2530 0.7222 0.131 Uiso 1 1 calc R . .
C12 C 0.0458(4) -0.1836(4) 0.6874(3) 0.0804(17) Uani 1 1 d . . .
H12 H 0.1058 -0.2252 0.7077 0.096 Uiso 1 1 calc R . .
C13 C 0.1937(3) -0.1663(2) 0.56087(16) 0.0309(8) Uani 1 1 d . . .
C14 C 0.0976(3) -0.1684(3) 0.50575(18) 0.0479(10) Uani 1 1 d . . .
H14 H 0.0337 -0.1318 0.5061 0.057 Uiso 1 1 calc R . .
C15 C 0.0981(4) -0.2248(3) 0.45106(19) 0.0566(11) Uani 1 1 d . . .
H15 H 0.0345 -0.2253 0.4144 0.068 Uiso 1 1 calc R . .
C16 C 0.1909(4) -0.2802(3) 0.4499(2) 0.0536(11) Uani 1 1 d . . .
H16 H 0.1900 -0.3184 0.4129 0.064 Uiso 1 1 calc R . .
C17 C 0.2857(3) -0.2791(3) 0.50393(19) 0.0505(11) Uani 1 1 d . . .
H17 H 0.3490 -0.3162 0.5032 0.061 Uiso 1 1 calc R . .
C18 C 0.2868(3) -0.2232(3) 0.55888(18) 0.0402(9) Uani 1 1 d . . .
H18 H 0.3508 -0.2235 0.5953 0.048 Uiso 1 1 calc R . .
C19 C 0.4331(3) -0.0278(3) 0.80621(18) 0.0389(9) Uani 1 1 d . . .
C20 C 0.3367(3) -0.0180(3) 0.8278(2) 0.0485(10) Uani 1 1 d . . .
H20 H 0.2684 -0.0451 0.8030 0.058 Uiso 1 1 calc R . .
C21 C 0.3423(4) 0.0324(3) 0.8866(2) 0.0676(13) Uani 1 1 d . . .
H21 H 0.2772 0.0401 0.9004 0.081 Uiso 1 1 calc R . .
C22 C 0.4432(5) 0.0709(4) 0.9241(2) 0.0827(16) Uani 1 1 d . . .
H22 H 0.4467 0.1042 0.9634 0.099 Uiso 1 1 calc R . .
C23 C 0.5379(5) 0.0602(4) 0.9037(2) 0.0869(17) Uani 1 1 d . . .
H23 H 0.6062 0.0865 0.9292 0.104 Uiso 1 1 calc R . .
C24 C 0.5341(4) 0.0106(4) 0.8452(2) 0.0689(14) Uani 1 1 d . . .
H24 H 0.6000 0.0032 0.8322 0.083 Uiso 1 1 calc R . .
C25 C 0.4842(3) -0.0107(3) 0.67923(16) 0.0322(8) Uani 1 1 d . . .
C26 C 0.4766(3) 0.0916(3) 0.68364(19) 0.0431(10) Uani 1 1 d . . .
H26 H 0.4484 0.1193 0.7164 0.052 Uiso 1 1 calc R . .
C27 C 0.5101(3) 0.1520(3) 0.6403(2) 0.0594(12) Uani 1 1 d . . .
H27 H 0.5044 0.2204 0.6435 0.071 Uiso 1 1 calc R . .
C28 C 0.5523(4) 0.1112(4) 0.5919(2) 0.0703(15) Uani 1 1 d . . .
H28 H 0.5747 0.1524 0.5624 0.084 Uiso 1 1 calc R . .
C29 C 0.5615(3) 0.0103(4) 0.5867(2) 0.0583(12) Uani 1 1 d . . .
H29 H 0.5903 -0.0164 0.5539 0.070 Uiso 1 1 calc R . .
C30 C 0.5279(3) -0.0519(3) 0.63052(17) 0.0410(9) Uani 1 1 d . . .
H30 H 0.5345 -0.1202 0.6274 0.049 Uiso 1 1 calc R . .
C31 C 0.5133(3) -0.1991(3) 0.74544(16) 0.0324(8) Uani 1 1 d . . .
C32 C 0.4663(3) -0.2934(3) 0.73221(17) 0.0426(10) Uani 1 1 d . . .
H32 H 0.3881 -0.3010 0.7166 0.051 Uiso 1 1 calc R . .
C33 C 0.5370(4) -0.3765(3) 0.7425(2) 0.0591(12) Uani 1 1 d . . .
H33 H 0.5062 -0.4396 0.7337 0.071 Uiso 1 1 calc R . .
C34 C 0.6521(5) -0.3639(4) 0.7657(2) 0.0715(15) Uani 1 1 d . . .
H34 H 0.6990 -0.4193 0.7724 0.086 Uiso 1 1 calc R . .
C35 C 0.6995(4) -0.2725(4) 0.7791(2) 0.0670(14) Uani 1 1 d . . .
H35 H 0.7777 -0.2658 0.7952 0.080 Uiso 1 1 calc R . .
C36 C 0.6309(3) -0.1897(3) 0.76891(19) 0.0503(11) Uani 1 1 d . . .
H36 H 0.6633 -0.1272 0.7777 0.060 Uiso 1 1 calc R . .

loop_
_atom_site_aniso_label
_atom_site_aniso_U_11
_atom_site_aniso_U_22
_atom_site_aniso_U_33
_atom_site_aniso_U_23
_atom_site_aniso_U_13
_atom_site_aniso_U_12
Se 0.0485(3) 0.0538(3) 0.0546(3) 0.0031(2) 0.0139(2) 0.0091(2)
V 0.0583(5) 0.0384(4) 0.0554(5) -0.0016(3) 0.0309(4) 0.0010(3)
O1 0.118(3) 0.0376(18) 0.101(3) 0.0151(16) 0.047(2) 0.0203(17)
O2 0.086(2) 0.073(2) 0.065(2) 0.0039(16) 0.0480(18) 0.0190(17)
O3 0.083(2) 0.063(2) 0.088(2) -0.0150(17) 0.0369(19) -0.0246(17)
O4 0.0511(17) 0.0394(16) 0.0706(19) -0.0067(13) 0.0248(15) -0.0006(13)
O5 0.069(2) 0.084(2) 0.065(2) 0.0181(17) 0.0310(17) 0.0187(17)
N 0.0248(15) 0.0389(18) 0.0333(16) 0.0051(13) 0.0045(13) -0.0030(13)
P1 0.0235(5) 0.0329(5) 0.0313(5) 0.0023(4) 0.0072(4) 0.0001(4)
P2 0.0264(5) 0.0352(5) 0.0269(5) 0.0001(4) 0.0064(4) -0.0010(4)
C1 0.0242(19) 0.037(2) 0.033(2) 0.0023(17) 0.0079(16) -0.0006(16)
C2 0.039(2) 0.043(2) 0.044(2) 0.0038(18) 0.0087(19) -0.0067(18)
C3 0.054(3) 0.053(3) 0.054(3) 0.017(2) 0.011(2) -0.010(2)
C4 0.046(3) 0.038(3) 0.085(4) 0.013(2) 0.013(2) -0.005(2)
C5 0.044(2) 0.039(3) 0.078(3) -0.007(2) 0.017(2) -0.001(2)
C6 0.042(2) 0.038(2) 0.051(2) 0.0018(19) 0.0170(19) 0.0019(18)
C7 0.0255(19) 0.033(2) 0.035(2) 0.0004(16) 0.0092(16) -0.0015(16)
C8 0.033(2) 0.053(3) 0.051(3) 0.013(2) 0.0130(19) 0.0058(19)
C9 0.032(2) 0.067(3) 0.052(3) 0.005(2) 0.011(2) 0.011(2)
C10 0.032(2) 0.084(3) 0.075(3) 0.010(3) 0.029(2) -0.004(2)
C11 0.057(3) 0.114(5) 0.174(6) 0.101(5) 0.059(4) 0.026(3)
C12 0.043(3) 0.088(4) 0.120(4) 0.068(3) 0.039(3) 0.025(2)
C13 0.029(2) 0.033(2) 0.032(2) 0.0048(15) 0.0097(16) 0.0006(16)
C14 0.035(2) 0.059(3) 0.043(2) -0.002(2) 0.0008(19) 0.015(2)
C15 0.051(3) 0.073(3) 0.035(2) -0.011(2) -0.005(2) 0.007(2)
C16 0.065(3) 0.059(3) 0.039(2) -0.010(2) 0.016(2) 0.007(2)
C17 0.044(2) 0.066(3) 0.044(3) -0.008(2) 0.015(2) 0.015(2)
C18 0.031(2) 0.053(2) 0.034(2) -0.0007(18) 0.0043(17) 0.0042(19)
C19 0.043(2) 0.042(2) 0.034(2) -0.0034(17) 0.0156(19) -0.0036(18)
C20 0.056(3) 0.047(2) 0.048(2) -0.006(2) 0.025(2) -0.004(2)
C21 0.084(4) 0.066(3) 0.067(3) -0.015(3) 0.045(3) -0.001(3)
C22 0.109(5) 0.089(4) 0.056(3) -0.032(3) 0.034(3) -0.017(4)
C23 0.073(4) 0.119(5) 0.062(3) -0.047(3) 0.008(3) -0.025(3)
C24 0.050(3) 0.105(4) 0.051(3) -0.030(3) 0.015(2) -0.010(3)
C25 0.0230(19) 0.038(2) 0.032(2) 0.0027(16) 0.0018(16) -0.0010(16)
C26 0.031(2) 0.040(2) 0.052(2) -0.0001(19) 0.0017(18) -0.0077(18)
C27 0.045(3) 0.050(3) 0.072(3) 0.020(2) 0.000(2) -0.016(2)
C28 0.040(3) 0.093(4) 0.072(4) 0.042(3) 0.005(2) -0.019(3)
C29 0.035(2) 0.100(4) 0.041(3) 0.016(2) 0.013(2) -0.003(2)
C30 0.028(2) 0.056(3) 0.037(2) 0.0054(19) 0.0056(17) 0.0002(18)
C31 0.029(2) 0.042(2) 0.0255(19) 0.0086(16) 0.0055(16) 0.0043(17)
C32 0.045(2) 0.043(3) 0.040(2) 0.0045(18) 0.0112(19) 0.004(2)
C33 0.087(4) 0.045(3) 0.053(3) 0.008(2) 0.033(3) 0.013(3)
C34 0.080(4) 0.074(4) 0.071(3) 0.029(3) 0.038(3) 0.046(3)
C35 0.042(3) 0.089(4) 0.070(3) 0.032(3) 0.016(2) 0.031(3)
C36 0.038(2) 0.064(3) 0.046(2) 0.011(2) 0.0063(19) 0.005(2)

loop_
_atom_type_symbol
_atom_type_description
_atom_type_scat_dispersion_real
_atom_type_scat_dispersion_imag
_atom_type_scat_source
C C 0.0033 0.0016 'International Tables Vol C Tables 4.2.6.8 and 6.1.1.4'
H H 0.0000 0.0000 'International Tables Vol C Tables 4.2.6.8 and 6.1.1.4'
N N 0.0061 0.0033 'International Tables Vol C Tables 4.2.6.8 and 6.1.1.4'
O O 0.0106 0.0060 'International Tables Vol C Tables 4.2.6.8 and 6.1.1.4'
P P 0.1023 0.0942 'International Tables Vol C Tables 4.2.6.8 and 6.1.1.4'
V V 0.3005 0.5294 'International Tables Vol C Tables 4.2.6.8 and 6.1.1.4'
Se Se -0.0929 2.2259 'International Tables Vol C Tables 4.2.6.8 and 6.1.1.4'

loop_
_geom_angle_atom_site_label_1
_geom_angle_atom_site_label_2
_geom_angle_atom_site_label_3
_geom_angle
_geom_angle_site_symmetry_1
_geom_angle_site_symmetry_3
_geom_angle_publ_flag
O1 Se O5 105.66(16) . 3 ?
O1 Se O4 102.84(14) . . ?
O5 Se O4 100.56(13) 3 . ?
O3 V O2 108.91(17) . . ?
O3 V O4 108.45(14) . . ?
O2 V O4 109.79(14) . . ?
O3 V O5 114.28(16) . . ?
O2 V O5 107.29(14) . . ?
O4 V O5 108.08(13) . . ?
Se O4 V 128.44(15) . . ?
Se O5 V 135.04(17) 3 . ?
P1 N P2 135.42(18) . . ?
N P1 C13 111.77(15) . . ?
N P1 C7 109.34(15) . . ?
C13 P1 C7 106.69(15) . . ?
N P1 C1 114.07(15) . . ?
C13 P1 C1 108.14(16) . . ?
C7 P1 C1 106.45(15) . . ?
N P2 C31 108.77(16) . . ?
N P2 C25 115.41(15) . . ?
C31 P2 C25 105.86(16) . . ?
N P2 C19 109.66(16) . . ?
C31 P2 C19 109.36(16) . . ?
C25 P2 C19 107.62(16) . . ?
C2 C1 C6 119.8(3) . . ?
C2 C1 P1 122.1(3) . . ?
C6 C1 P1 118.0(3) . . ?
C1 C2 C3 119.9(4) . . ?
C4 C3 C2 120.0(4) . . ?
C3 C4 C5 120.5(4) . . ?
C4 C5 C6 120.1(4) . . ?
C5 C6 C1 119.7(4) . . ?
C12 C7 C8 118.3(3) . . ?
C12 C7 P1 120.7(3) . . ?
C8 C7 P1 120.8(3) . . ?
C7 C8 C9 120.6(4) . . ?
C10 C9 C8 120.4(4) . . ?
C9 C10 C11 119.5(4) . . ?
C10 C11 C12 120.5(4) . . ?
C7 C12 C11 120.6(4) . . ?
C18 C13 C14 118.3(3) . . ?
C18 C13 P1 120.4(3) . . ?
C14 C13 P1 121.3(3) . . ?
C15 C14 C13 119.9(4) . . ?
C16 C15 C14 121.0(4) . . ?
C15 C16 C17 119.7(4) . . ?
C18 C17 C16 120.2(4) . . ?
C17 C18 C13 121.0(3) . . ?
C24 C19 C20 118.6(4) . . ?
C24 C19 P2 121.8(3) . . ?
C20 C19 P2 119.7(3) . . ?
C19 C20 C21 120.0(4) . . ?
C22 C21 C20 120.3(4) . . ?
C23 C22 C21 119.8(4) . . ?
C22 C23 C24 120.8(5) . . ?
C19 C24 C23 120.5(4) . . ?
C26 C25 C30 119.5(3) . . ?
C26 C25 P2 120.9(3) . . ?
C30 C25 P2 119.2(3) . . ?
C27 C26 C25 120.7(4) . . ?
C26 C27 C28 119.8(4) . . ?
C29 C28 C27 120.8(4) . . ?
C28 C29 C30 120.0(4) . . ?
C29 C30 C25 119.2(4) . . ?
C32 C31 C36 118.9(3) . . ?
C32 C31 P2 120.5(3) . . ?
C36 C31 P2 120.6(3) . . ?
C31 C32 C33 119.8(4) . . ?
C34 C33 C32 119.3(4) . . ?
C35 C34 C33 121.6(4) . . ?
C34 C35 C36 119.7(4) . . ?
C35 C36 C31 120.6(4) . . ?

loop_
_geom_bond_atom_site_label_1
_geom_bond_atom_site_label_2
_geom_bond_distance
_geom_bond_site_symmetry_2
_geom_bond_publ_flag
Se O1 1.610(3) . ?
Se O5 1.724(3) 3 ?
Se O4 1.736(3) . ?
V O3 1.597(3) . ?
V O2 1.612(3) . ?
V O4 1.847(3) . ?
V O5 1.875(3) . ?
O5 Se 1.724(3) 3 ?
N P1 1.588(3) . ?
N P2 1.595(3) . ?
P1 C13 1.799(3) . ?
P1 C7 1.805(3) . ?
P1 C1 1.811(3) . ?
P2 C31 1.799(3) . ?
P2 C25 1.803(3) . ?
P2 C19 1.807(4) . ?
C1 C2 1.384(5) . ?
C1 C6 1.395(5) . ?
C2 C3 1.397(5) . ?
C3 C4 1.370(6) . ?
C4 C5 1.382(6) . ?
C5 C6 1.388(5) . ?
C7 C12 1.353(5) . ?
C7 C8 1.381(5) . ?
C8 C9 1.382(5) . ?
C9 C10 1.345(6) . ?
C10 C11 1.360(6) . ?
C11 C12 1.387(6) . ?
C13 C18 1.389(5) . ?
C13 C14 1.402(5) . ?
C14 C15 1.379(5) . ?
C15 C16 1.370(5) . ?
C16 C17 1.379(5) . ?
C17 C18 1.375(5) . ?
C19 C24 1.382(5) . ?
C19 C20 1.389(5) . ?
C20 C21 1.393(6) . ?
C21 C22 1.371(6) . ?
C22 C23 1.356(7) . ?
C23 C24 1.386(6) . ?
C25 C26 1.390(5) . ?
C25 C30 1.397(5) . ?
C26 C27 1.368(5) . ?
C27 C28 1.378(6) . ?
C28 C29 1.375(6) . ?
C29 C30 1.391(5) . ?
C31 C32 1.394(5) . ?
C31 C36 1.396(5) . ?
C32 C33 1.399(5) . ?
C33 C34 1.372(6) . ?
C34 C35 1.360(7) . ?
C35 C36 1.381(6) . ?

loop_
_geom_torsion_atom_site_label_1
_geom_torsion_atom_site_label_2
_geom_torsion_atom_site_label_3
_geom_torsion_atom_site_label_4
_geom_torsion
_geom_torsion_site_symmetry_1
_geom_torsion_site_symmetry_2
_geom_torsion_site_symmetry_3
_geom_torsion_site_symmetry_4
_geom_torsion_publ_flag
O5 Se O4 V -72.5(2) 3 . . . ?
Se O4 V O5 115.4(2) . . . . ?
O4 V O5 Se -81.3(3) . . . 3 ?
V O5 Se O4 22.4(3) . . 3 3 ?
O5 Se O4 V 72.5(2) . 3 3 3 ?
Se O4 V O5 -115.4(2) 3 3 3 3 ?
O4 V O5 Se 81.3(3) 3 3 3 . ?
V O5 Se O4 -22.4(3) 3 3 . . ?
